data_4345419
loop_
_publ_author_name
'Thu\'ery, Pierre'
'Harrowfield, Jack'

_publ_section_title
;
 Coordination Polymers and Cage-Containing Frameworks in Uranyl Ion
 Complexes with rac- and (1R,2R)-trans-1,2-Cyclohexanedicarboxylates:
 Consequences of Chirality.
;
_journal_issue 3
_journal_name_full 'Inorganic chemistry'
_journal_page_first 1455
_journal_page_last 1469
_journal_paper_doi 10.1021/acs.inorgchem.6b02537
_journal_volume 56
_journal_year 2017
_chemical_absolute_configuration syn
_chemical_formula_sum 'C16 H26 Cd O13 U'
_chemical_formula_weight 776.80
_space_group_crystal_system orthorhombic
_space_group_IT_number 19
_space_group_name_Hall 'P 2ac 2ab'
_space_group_name_H-M_alt 'P 21 21 21'
_symmetry_space_group_name_Hall 'P 2ac 2ab'
_symmetry_space_group_name_H-M 'P 21 21 21'
_atom_sites_solution_hydrogens mixed
_audit_creation_method SHELXL-2014
_cell_angle_alpha 90
_cell_angle_beta 90
_cell_angle_gamma 90
_cell_formula_units_Z 4
_cell_length_a 8.8464(3)
_cell_length_b 10.5820(2)
_cell_length_c 22.7846(10)
_cell_measurement_reflns_used 53955
_cell_measurement_temperature 150(2)
_cell_measurement_theta_max 28.69
_cell_measurement_theta_min 3.30
_cell_volume 2132.93(12)
_computing_cell_refinement 'HKL2000 (Otwinowski & Minor, 1997)'
_computing_data_collection 'COLLECT (Nonius, 1998)'
_computing_data_reduction 'HKL2000 (Otwinowski & Minor, 1997)'
_computing_molecular_graphics 'SHELXTL (Sheldrick, 2008)'
_computing_publication_material 'SHELXTL (Sheldrick, 2008); PLATON (Spek, 2003)'
_computing_structure_refinement 'SHELXL (Sheldrick, 2015)'
_computing_structure_solution 'SHELXT (Sheldrick, 2015)'
_diffrn_ambient_temperature 150(2)
_diffrn_measured_fraction_theta_full 0.996
_diffrn_measured_fraction_theta_max 0.997
_diffrn_measurement_device_type 'Nonius Kappa-CCD area-detector diffractometer'
_diffrn_measurement_method 'two \f and four \w scans with 2\% steps (350 frames)'
_diffrn_radiation_monochromator graphite
_diffrn_radiation_source 'fine-focus sealed tube'
_diffrn_radiation_type MoK\a
_diffrn_radiation_wavelength 0.71073
_diffrn_reflns_av_R_equivalents 0.0276
_diffrn_reflns_av_unetI/netI 0.0337
_diffrn_reflns_Laue_measured_fraction_full 0.996
_diffrn_reflns_Laue_measured_fraction_max 0.997
_diffrn_reflns_limit_h_max 11
_diffrn_reflns_limit_h_min -11
_diffrn_reflns_limit_k_max 14
_diffrn_reflns_limit_k_min -14
_diffrn_reflns_limit_l_max 30
_diffrn_reflns_limit_l_min -30
_diffrn_reflns_number 53955
_diffrn_reflns_point_group_measured_fraction_full 0.997
_diffrn_reflns_point_group_measured_fraction_max 0.998
_diffrn_reflns_theta_full 25.242
_diffrn_reflns_theta_max 28.693
_diffrn_reflns_theta_min 3.302
_diffrn_standards_decay_% 0
_diffrn_standards_interval_time 0
_diffrn_standards_number 0
_exptl_absorpt_coefficient_mu 8.646
_exptl_absorpt_correction_T_max 0.459
_exptl_absorpt_correction_T_min 0.299
_exptl_absorpt_correction_type multi-scan
_exptl_absorpt_process_details 'SCALEPACK (Otwinowski & Minor, 1997)'
_exptl_crystal_colour 'translucent light yellow'
_exptl_crystal_density_diffrn 2.419
_exptl_crystal_description platelet
_exptl_crystal_F_000 1464
_exptl_crystal_size_max 0.15
_exptl_crystal_size_mid 0.14
_exptl_crystal_size_min 0.09
_refine_diff_density_max 0.906
_refine_diff_density_min -1.253
_refine_diff_density_rms 0.152
_refine_ls_abs_structure_details
;
The pure R,R enantiomeric form of the ligand has been used.
;
_refine_ls_abs_structure_Flack -0.003(6)
_refine_ls_extinction_method none
_refine_ls_goodness_of_fit_ref 1.027
_refine_ls_hydrogen_treatment constr
_refine_ls_matrix_type full
_refine_ls_number_parameters 281
_refine_ls_number_reflns 5476
_refine_ls_number_restraints 0
_refine_ls_restrained_S_all 1.027
_refine_ls_R_factor_all 0.0323
_refine_ls_R_factor_gt 0.0268
_refine_ls_shift/su_max 0.002
_refine_ls_shift/su_mean 0.000
_refine_ls_structure_factor_coef Fsqd
_refine_ls_weighting_details 'w=1/[\s^2^(Fo^2^)+(0.0444P)^2^+2.0869P] where P=(Fo^2^+2Fc^2^)/3'
_refine_ls_weighting_scheme calc
_refine_ls_wR_factor_gt 0.0715
_refine_ls_wR_factor_ref 0.0735
_reflns_Friedel_coverage 0.766
_reflns_Friedel_fraction_full 0.999
_reflns_Friedel_fraction_max 1.000
_reflns_number_gt 4952
_reflns_number_total 5476
_reflns_threshold_expression 'I > 2\s(I)'
_cod_data_source_file ic6b02537_si_002.cif
_cod_data_source_block 9
_cod_database_code 4345419
_shelx_space_group_comment
;
The symmetry employed for this shelxl refinement is uniquely defined
by the following loop, which should always be used as a source of
symmetry information in preference to the above space-group names.
They are only intended as comments.
;
_shelxl_version_number 2014-3

loop_
_space_group_symop_operation_xyz
'x, y, z'
'-x+1/2, -y, z+1/2'
'-x, y+1/2, -z+1/2'
'x+1/2, -y+1/2, -z'

loop_
_atom_site_label
_atom_site_type_symbol
_atom_site_fract_x
_atom_site_fract_y
_atom_site_fract_z
_atom_site_U_iso_or_equiv
_atom_site_adp_type
_atom_site_occupancy
_atom_site_site_symmetry_order
_atom_site_calc_flag
_atom_site_refinement_flags_posn
_atom_site_refinement_flags_adp
U1 U 0.24970(3) 0.04510(2) 0.68382(2) 0.01575(8) Uani 1 1 d . .
Cd1 Cd -0.22465(5) -0.03939(4) 0.75154(2) 0.01843(11) Uani 1 1 d . .
O1 O 0.2526(6) 0.0264(4) 0.6070(2) 0.0229(10) Uani 1 1 d . .
O2 O 0.2433(6) 0.0585(4) 0.7609(2) 0.0212(9) Uani 1 1 d . .
O3 O 0.5189(6) 0.0302(5) 0.6808(2) 0.0220(11) Uani 1 1 d . .
O4 O 0.7532(6) 0.1011(4) 0.6757(2) 0.0219(10) Uani 1 1 d . .
O5 O 0.3418(6) 0.2565(5) 0.6810(2) 0.0247(12) Uani 1 1 d . .
O6 O 0.4282(6) 0.4498(5) 0.6913(2) 0.0216(11) Uani 1 1 d . .
O7 O 0.0222(6) -0.0744(5) 0.6893(2) 0.0197(11) Uani 1 1 d . .
O8 O -0.1833(5) -0.1891(4) 0.6839(2) 0.0179(10) Uani 1 1 d . .
O9 O 0.1268(6) -0.3657(5) 0.6992(2) 0.0226(11) Uani 1 1 d . .
O10 O 0.0608(6) -0.5522(5) 0.6644(2) 0.0246(12) Uani 1 1 d . .
O11 O 0.0389(6) 0.1905(5) 0.6677(3) 0.0285(13) Uani 1 1 d . .
H11A H -0.0492 0.1414 0.6643 0.034 Uiso 1 1 d R U
H11B H 0.0322 0.2750 0.6746 0.034 Uiso 1 1 d R U
O12 O 0.3217(6) -0.1711(5) 0.6979(2) 0.0260(12) Uani 1 1 d . .
H12A H 0.2554 -0.2276 0.7057 0.031 Uiso 1 1 d R U
H12B H 0.3831 -0.1840 0.6659 0.031 Uiso 1 1 d R U
O13 O 0.5461(6) -0.3075(5) 0.6555(2) 0.0261(12) Uani 1 1 d . .
H13A H 0.5305 -0.3845 0.6719 0.031 Uiso 1 1 d R U
H13B H 0.6398 -0.2965 0.6743 0.031 Uiso 1 1 d R U
C1 C 0.5787(8) 0.1830(6) 0.6044(3) 0.0170(14) Uani 1 1 d . .
H1 H 0.4794 0.1546 0.5881 0.020 Uiso 1 1 calc R U
C2 C 0.5637(8) 0.3226(6) 0.6249(3) 0.0156(14) Uani 1 1 d . .
H2 H 0.6612 0.3490 0.6435 0.019 Uiso 1 1 calc R U
C3 C 0.5327(9) 0.4092(7) 0.5718(3) 0.0222(16) Uani 1 1 d . .
H3A H 0.4320 0.3892 0.5553 0.027 Uiso 1 1 calc R U
H3B H 0.5315 0.4984 0.5850 0.027 Uiso 1 1 calc R U
C4 C 0.6513(10) 0.3934(7) 0.5243(4) 0.0283(18) Uani 1 1 d . .
H4A H 0.7510 0.4201 0.5396 0.034 Uiso 1 1 calc R U
H4B H 0.6258 0.4481 0.4905 0.034 Uiso 1 1 calc R U
C5 C 0.6598(9) 0.2567(7) 0.5043(3) 0.0244(17) Uani 1 1 d . .
H5A H 0.5613 0.2306 0.4876 0.029 Uiso 1 1 calc R U
H5B H 0.7376 0.2480 0.4733 0.029 Uiso 1 1 calc R U
C6 C 0.6997(8) 0.1718(7) 0.5561(3) 0.0223(15) Uani 1 1 d . .
H6A H 0.7994 0.1968 0.5722 0.027 Uiso 1 1 calc R U
H6B H 0.7066 0.0830 0.5428 0.027 Uiso 1 1 calc R U
C7 C 0.6191(8) 0.0993(6) 0.6570(3) 0.0176(15) Uani 1 1 d . .
C8 C 0.4366(8) 0.3430(7) 0.6691(3) 0.0191(15) Uani 1 1 d . .
C9 C 0.0038(8) -0.2256(6) 0.6096(3) 0.0180(15) Uani 1 1 d . .
H9 H 0.1142 -0.2072 0.6057 0.022 Uiso 1 1 calc R U
C10 C -0.0185(8) -0.3685(6) 0.6091(3) 0.0187(14) Uani 1 1 d . .
H10 H -0.1292 -0.3869 0.6117 0.022 Uiso 1 1 calc R U
C11 C 0.0420(10) -0.4233(7) 0.5516(3) 0.0254(17) Uani 1 1 d . .
H11C H 0.1524 -0.4088 0.5494 0.030 Uiso 1 1 calc R U
H11D H 0.0243 -0.5156 0.5510 0.030 Uiso 1 1 calc R U
C12 C -0.0329(10) -0.3643(7) 0.4986(3) 0.0274(17) Uani 1 1 d . .
H12C H -0.1410 -0.3886 0.4978 0.033 Uiso 1 1 calc R U
H12D H 0.0151 -0.3975 0.4624 0.033 Uiso 1 1 calc R U
C13 C -0.0202(9) -0.2217(6) 0.4993(3) 0.0241(17) Uani 1 1 d . .
H13C H 0.0869 -0.1971 0.4940 0.029 Uiso 1 1 calc R U
H13D H -0.0788 -0.1861 0.4661 0.029 Uiso 1 1 calc R U
C14 C -0.0792(9) -0.1670(7) 0.5568(3) 0.0217(16) Uani 1 1 d . .
H14A H -0.1889 -0.1840 0.5602 0.026 Uiso 1 1 calc R U
H14B H -0.0644 -0.0743 0.5570 0.026 Uiso 1 1 calc R U
C15 C -0.0542(8) -0.1609(6) 0.6644(3) 0.0170(14) Uani 1 1 d . .
C16 C 0.0606(8) -0.4317(7) 0.6610(3) 0.0187(15) Uani 1 1 d . .

loop_
_atom_site_aniso_label
_atom_site_aniso_U_11
_atom_site_aniso_U_22
_atom_site_aniso_U_33
_atom_site_aniso_U_23
_atom_site_aniso_U_13
_atom_site_aniso_U_12
U1 0.01418(12) 0.01471(12) 0.01837(13) -0.00018(8) 0.00007(12) -0.00118(13)
Cd1 0.0204(2) 0.0169(2) 0.0180(2) -0.00082(19) 0.0019(2) -0.00086(19)
O1 0.022(2) 0.028(2) 0.018(2) 0.0002(18) 0.002(2) -0.003(3)
O2 0.022(2) 0.023(2) 0.019(2) -0.0016(18) 0.000(2) -0.006(3)
O3 0.016(2) 0.025(3) 0.025(3) 0.008(2) -0.001(2) 0.002(2)
O4 0.014(2) 0.024(2) 0.028(3) 0.0054(18) -0.003(3) 0.003(2)
O5 0.024(3) 0.018(2) 0.032(3) 0.001(2) 0.010(2) -0.004(2)
O6 0.022(3) 0.018(2) 0.025(3) -0.003(2) 0.005(2) -0.005(2)
O7 0.016(2) 0.020(3) 0.023(3) -0.001(2) 0.000(2) -0.003(2)
O8 0.016(2) 0.012(2) 0.025(3) -0.001(2) 0.003(2) -0.0032(18)
O9 0.026(3) 0.022(3) 0.021(3) 0.001(2) -0.003(2) -0.005(2)
O10 0.027(3) 0.015(2) 0.032(3) 0.002(2) -0.002(2) -0.001(2)
O11 0.014(2) 0.018(3) 0.053(4) 0.003(3) -0.002(2) 0.001(2)
O12 0.018(3) 0.021(2) 0.039(3) 0.003(2) 0.004(2) -0.001(2)
O13 0.023(3) 0.020(3) 0.035(3) 0.003(2) -0.006(2) -0.005(2)
C1 0.015(3) 0.016(3) 0.020(4) -0.005(3) -0.003(3) 0.001(3)
C2 0.014(3) 0.016(3) 0.017(4) -0.001(3) 0.001(3) -0.003(3)
C3 0.032(4) 0.013(3) 0.022(4) 0.003(3) 0.005(3) -0.002(3)
C4 0.038(5) 0.021(4) 0.025(4) -0.001(3) 0.003(4) -0.006(3)
C5 0.033(4) 0.021(4) 0.019(4) 0.000(3) 0.001(3) 0.001(3)
C6 0.022(3) 0.026(4) 0.018(4) 0.001(3) 0.002(3) 0.003(3)
C7 0.013(3) 0.013(3) 0.026(4) -0.007(3) 0.003(3) 0.000(3)
C8 0.017(3) 0.025(4) 0.016(4) 0.004(3) -0.003(3) 0.000(3)
C9 0.018(3) 0.016(3) 0.020(4) 0.000(3) 0.004(3) 0.000(3)
C10 0.022(3) 0.017(3) 0.017(4) 0.003(3) -0.002(3) 0.003(3)
C11 0.030(4) 0.024(4) 0.023(4) -0.003(3) -0.005(3) 0.005(3)
C12 0.033(4) 0.026(4) 0.022(4) -0.006(4) 0.003(3) -0.001(3)
C13 0.033(5) 0.024(5) 0.016(4) 0.004(4) 0.001(3) 0.007(3)
C14 0.023(4) 0.022(4) 0.020(4) -0.004(3) 0.000(3) 0.004(3)
C15 0.018(3) 0.012(3) 0.021(4) 0.004(3) -0.001(3) 0.001(3)
C16 0.018(3) 0.015(3) 0.023(4) -0.001(3) 0.002(3) 0.005(3)

loop_
_atom_type_symbol
_atom_type_description
_atom_type_scat_dispersion_real
_atom_type_scat_dispersion_imag
_atom_type_scat_source
C C 0.0033 0.0016 'International Tables Vol C Tables 4.2.6.8 and 6.1.1.4'
H H 0.0000 0.0000 'International Tables Vol C Tables 4.2.6.8 and 6.1.1.4'
O O 0.0106 0.0060 'International Tables Vol C Tables 4.2.6.8 and 6.1.1.4'
Cd Cd -0.8075 1.2024 'International Tables Vol C Tables 4.2.6.8 and 6.1.1.4'
U U -9.6767 9.6646 'International Tables Vol C Tables 4.2.6.8 and 6.1.1.4'

loop_
_geom_angle_atom_site_label_1
_geom_angle_atom_site_label_2
_geom_angle_atom_site_label_3
_geom_angle
_geom_angle_site_symmetry_1
_geom_angle_site_symmetry_3
O1 U1 O2 177.9(2) . .
O1 U1 O5 94.2(2) . .
O2 U1 O5 87.83(19) . .
O1 U1 O7 90.3(2) . .
O2 U1 O7 87.9(2) . .
O5 U1 O7 142.16(17) . .
O1 U1 O3 87.1(2) . .
O2 U1 O3 93.8(2) . .
O5 U1 O3 73.73(18) . .
O7 U1 O3 144.09(17) . .
O1 U1 O12 91.2(2) . .
O2 U1 O12 87.29(19) . .
O5 U1 O12 144.02(18) . .
O7 U1 O12 73.20(18) . .
O3 U1 O12 71.07(18) . .
O1 U1 O11 86.1(2) . .
O2 U1 O11 94.3(2) . .
O5 U1 O11 70.49(18) . .
O7 U1 O11 72.37(18) . .
O3 U1 O11 142.92(18) . .
O12 U1 O11 145.44(18) . .
O6 Cd1 O8 119.92(19) 3_546 .
O6 Cd1 O4 113.97(19) 3_546 1_455
O8 Cd1 O4 87.34(18) . 1_455
O6 Cd1 O9 93.4(2) 3_546 3_556
O8 Cd1 O9 146.25(18) . 3_556
O4 Cd1 O9 83.24(18) 1_455 3_556
O6 Cd1 O10 91.08(19) 3_546 3_556
O8 Cd1 O10 114.16(18) . 3_556
O4 Cd1 O10 133.58(19) 1_455 3_556
O9 Cd1 O10 55.61(19) 3_556 3_556
O6 Cd1 O7 168.61(17) 3_546 .
O8 Cd1 O7 52.68(16) . .
O4 Cd1 O7 75.82(18) 1_455 .
O9 Cd1 O7 93.57(17) 3_556 .
O10 Cd1 O7 85.47(18) 3_556 .
C7 O3 U1 132.1(4) . .
C7 O4 Cd1 109.0(5) . 1_655
C8 O5 U1 155.3(5) . .
C8 O6 Cd1 109.5(5) . 3_556
C15 O7 U1 144.0(5) . .
C15 O7 Cd1 84.3(4) . .
U1 O7 Cd1 131.0(2) . .
C15 O8 Cd1 102.9(4) . .
C16 O9 Cd1 94.0(4) . 3_546
C16 O10 Cd1 89.6(4) . 3_546
U1 O11 H11A 107.3 . .
U1 O11 H11B 130.0 . .
H11A O11 H11B 120.2 . .
U1 O12 H12A 120.8 . .
U1 O12 H12B 101.2 . .
H12A O12 H12B 117.8 . .
H13A O13 H13B 93.3 . .
C7 C1 C6 110.6(6) . .
C7 C1 C2 109.5(6) . .
C6 C1 C2 110.3(6) . .
C7 C1 H1 108.8 . .
C6 C1 H1 108.8 . .
C2 C1 H1 108.8 . .
C8 C2 C3 107.6(6) . .
C8 C2 C1 113.3(6) . .
C3 C2 C1 110.1(6) . .
C8 C2 H2 108.6 . .
C3 C2 H2 108.6 . .
C1 C2 H2 108.6 . .
C4 C3 C2 111.8(6) . .
C4 C3 H3A 109.3 . .
C2 C3 H3A 109.3 . .
C4 C3 H3B 109.3 . .
C2 C3 H3B 109.3 . .
H3A C3 H3B 107.9 . .
C3 C4 C5 110.7(6) . .
C3 C4 H4A 109.5 . .
C5 C4 H4A 109.5 . .
C3 C4 H4B 109.5 . .
C5 C4 H4B 109.5 . .
H4A C4 H4B 108.1 . .
C6 C5 C4 109.8(6) . .
C6 C5 H5A 109.7 . .
C4 C5 H5A 109.7 . .
C6 C5 H5B 109.7 . .
C4 C5 H5B 109.7 . .
H5A C5 H5B 108.2 . .
C5 C6 C1 110.3(6) . .
C5 C6 H6A 109.6 . .
C1 C6 H6A 109.6 . .
C5 C6 H6B 109.6 . .
C1 C6 H6B 109.6 . .
H6A C6 H6B 108.1 . .
O4 C7 O3 121.5(7) . .
O4 C7 C1 118.3(6) . .
O3 C7 C1 120.2(6) . .
O6 C8 O5 122.0(7) . .
O6 C8 C2 116.3(6) . .
O5 C8 C2 121.7(7) . .
C15 C9 C14 107.5(6) . .
C15 C9 C10 114.2(6) . .
C14 C9 C10 109.4(6) . .
C15 C9 H9 108.5 . .
C14 C9 H9 108.5 . .
C10 C9 H9 108.5 . .
C16 C10 C11 109.7(6) . .
C16 C10 C9 111.7(6) . .
C11 C10 C9 109.7(6) . .
C16 C10 H10 108.6 . .
C11 C10 H10 108.6 . .
C9 C10 H10 108.6 . .
C12 C11 C10 112.1(6) . .
C12 C11 H11C 109.2 . .
C10 C11 H11C 109.2 . .
C12 C11 H11D 109.2 . .
C10 C11 H11D 109.2 . .
H11C C11 H11D 107.9 . .
C11 C12 C13 111.7(7) . .
C11 C12 H12C 109.3 . .
C13 C12 H12C 109.3 . .
C11 C12 H12D 109.3 . .
C13 C12 H12D 109.3 . .
H12C C12 H12D 107.9 . .
C14 C13 C12 111.2(7) . .
C14 C13 H13C 109.4 . .
C12 C13 H13C 109.4 . .
C14 C13 H13D 109.4 . .
C12 C13 H13D 109.4 . .
H13C C13 H13D 108.0 . .
C13 C14 C9 110.8(6) . .
C13 C14 H14A 109.5 . .
C9 C14 H14A 109.5 . .
C13 C14 H14B 109.5 . .
C9 C14 H14B 109.5 . .
H14A C14 H14B 108.1 . .
O8 C15 O7 119.6(7) . .
O8 C15 C9 119.4(6) . .
O7 C15 C9 120.9(6) . .
O9 C16 O10 120.6(7) . .
O9 C16 C10 120.3(6) . .
O10 C16 C10 119.0(7) . .

loop_
_geom_bond_atom_site_label_1
_geom_bond_atom_site_label_2
_geom_bond_distance
_geom_bond_site_symmetry_2
U1 O1 1.761(5) .
U1 O2 1.763(5) .
U1 O5 2.382(5) .
U1 O7 2.380(5) .
U1 O3 2.387(5) .
U1 O12 2.396(5) .
U1 O11 2.445(5) .
Cd1 O6 2.225(5) 3_546
Cd1 O8 2.240(5) .
Cd1 O4 2.288(4) 1_455
Cd1 O9 2.320(5) 3_556
Cd1 O10 2.406(6) 3_556
Cd1 O7 2.630(5) .
O3 C7 1.270(9) .
O4 C7 1.261(9) .
O4 Cd1 2.288(4) 1_655
O5 C8 1.271(9) .
O6 C8 1.241(9) .
O6 Cd1 2.225(5) 3_556
O7 C15 1.272(9) .
O8 C15 1.260(9) .
O9 C16 1.261(9) .
O9 Cd1 2.320(5) 3_546
O10 C16 1.277(9) .
O10 Cd1 2.406(6) 3_546
O11 H11A 0.9400 .
O11 H11B 0.9094 .
O12 H12A 0.8572 .
O12 H12B 0.9182 .
O13 H13A 0.9064 .
O13 H13B 0.9398 .
C1 C7 1.533(10) .
C1 C6 1.540(10) .
C1 C2 1.555(9) .
C1 H1 1.0000 .
C2 C8 1.524(10) .
C2 C3 1.543(10) .
C2 H2 1.0000 .
C3 C4 1.515(11) .
C3 H3A 0.9900 .
C3 H3B 0.9900 .
C4 C5 1.519(10) .
C4 H4A 0.9900 .
C4 H4B 0.9900 .
C5 C6 1.525(10) .
C5 H5A 0.9900 .
C5 H5B 0.9900 .
C6 H6A 0.9900 .
C6 H6B 0.9900 .
C9 C15 1.514(10) .
C9 C14 1.539(10) .
C9 C10 1.526(10) .
C9 H9 1.0000 .
C10 C16 1.527(10) .
C10 C11 1.530(11) .
C10 H10 1.0000 .
C11 C12 1.512(11) .
C11 H11C 0.9900 .
C11 H11D 0.9900 .
C12 C13 1.514(11) .
C12 H12C 0.9900 .
C12 H12D 0.9900 .
C13 C14 1.526(10) .
C13 H13C 0.9900 .
C13 H13D 0.9900 .
C14 H14A 0.9900 .
C14 H14B 0.9900 .

loop_
_geom_hbond_atom_site_label_D
_geom_hbond_atom_site_label_H
_geom_hbond_atom_site_label_A
_geom_hbond_distance_DH
_geom_hbond_distance_HA
_geom_hbond_distance_DA
_geom_hbond_angle_DHA
_geom_hbond_site_symmetry_A
O11 H11A O4 0.94 1.82 2.705(8) 156.3 1_455
O11 H11B O10 0.91 1.86 2.731(8) 159.3 1_565
O12 H12A O9 0.86 1.86 2.687(7) 162.3 .
O12 H12B O13 0.92 1.96 2.637(8) 129.0 .
O13 H13A O6 0.91 2.02 2.889(7) 159.6 1_545
O13 H13B O2 0.94 2.37 3.017(7) 126.1 3_646
O13 H13B O8 0.94 1.95 2.778(7) 146.3 1_655
